data_7234160
loop_
_publ_author_name
'Bulman Page, Philip C.'
'Goodyear, Ross L.'
'Chan, Yohan'
'Slawin, Alexandra M. Z.'
'Allin, Steven M.'

_publ_section_title
;
 Formal synthesis of (+)-lactacystin from l-serine
;
_journal_issue 51
_journal_name_full 'RSC Advances'
_journal_page_first 30019
_journal_paper_doi 10.1039/C9RA07244F
_journal_volume 9
_journal_year 2019
_chemical_absolute_configuration ad
_chemical_formula_moiety 'C24 H27 N O5'
_chemical_formula_sum 'C24 H27 N O5'
_chemical_formula_weight 409.48
_space_group_crystal_system orthorhombic
_space_group_IT_number 19
_space_group_name_Hall 'P 2ac 2ab'
_space_group_name_H-M_alt 'P 21 21 21'
_symmetry_space_group_name_Hall 'P 2ac 2ab'
_symmetry_space_group_name_H-M 'P 21 21 21'
_atom_sites_solution_hydrogens geom
_atom_sites_solution_primary direct
_atom_sites_solution_secondary difmap
_audit_creation_date 2018-03-28
_audit_creation_method 'by CrystalStructure 4.3'
_audit_update_record
;
2019-05-14 deposited with the CCDC.    2019-09-12 downloaded from the CCDC.
;
_cell_angle_alpha 90.0000
_cell_angle_beta 90.0000
_cell_angle_gamma 90.0000
_cell_formula_units_Z 4
_cell_length_a 6.24701(5)
_cell_length_b 17.78990(14)
_cell_length_c 20.26860(16)
_cell_measurement_reflns_used 21724
_cell_measurement_temperature 125
_cell_measurement_theta_max 75.20
_cell_measurement_theta_min 3.26
_cell_volume 2252.52(3)
_computing_cell_refinement 'CrysAlisPro 1.171.39.8d (Rigaku OD, 2015)'
_computing_data_collection 'CrysAlisPro 1.171.39.8d (Rigaku OD, 2015)'
_computing_data_reduction 'CrysAlisPro 1.171.39.8d (Rigaku OD, 2015)'
_computing_molecular_graphics 'CrystalStructure 4.3'
_computing_publication_material 'CrystalStructure 4.3 (Rigaku, 2018)'
_computing_structure_refinement 'SHELXL Version 2014/7 (Sheldrick, 2008)'
_computing_structure_solution 'SHELXT Version 2014/4 (Sheldrick, 2014)'
_diffrn_ambient_temperature 125
_diffrn_detector_area_resol_mean 5.811
_diffrn_measured_fraction_theta_full 0.998
_diffrn_measured_fraction_theta_max 0.990
_diffrn_measurement_device_type 'Rigaku XtaLAB P200'
_diffrn_measurement_method \w
_diffrn_radiation_type 'Cu K\a'
_diffrn_radiation_wavelength 1.54184
_diffrn_reflns_av_R_equivalents 0.0203
_diffrn_reflns_av_unetI/netI 0.0119
_diffrn_reflns_Laue_measured_fraction_full 0.998
_diffrn_reflns_Laue_measured_fraction_max 0.990
_diffrn_reflns_limit_h_max 7
_diffrn_reflns_limit_h_min -7
_diffrn_reflns_limit_k_max 21
_diffrn_reflns_limit_k_min -22
_diffrn_reflns_limit_l_max 24
_diffrn_reflns_limit_l_min -25
_diffrn_reflns_number 26719
_diffrn_reflns_point_group_measured_fraction_full 0.997
_diffrn_reflns_point_group_measured_fraction_max 0.981
_diffrn_reflns_theta_full 67.684
_diffrn_reflns_theta_max 75.563
_diffrn_reflns_theta_min 3.305
_diffrn_standards_number 0
_exptl_absorpt_coefficient_mu 0.688
_exptl_absorpt_correction_T_max 0.986
_exptl_absorpt_correction_T_min 0.726
_exptl_absorpt_correction_type multi-scan
_exptl_absorpt_process_details
;
CrysAlisPro 1.171.39.8d (Rigaku Oxford Diffraction, 2015)
Empirical absorption correction using spherical harmonics,
 implemented in SCALE3 ABSPACK scaling algorithm.
;
_exptl_crystal_colour colourless
_exptl_crystal_density_diffrn 1.207
_exptl_crystal_density_method 'not measured'
_exptl_crystal_description prism
_exptl_crystal_F_000 872.00
_exptl_crystal_size_max 0.200
_exptl_crystal_size_mid 0.020
_exptl_crystal_size_min 0.020
_refine_diff_density_max 0.80
_refine_diff_density_min -0.35
_refine_ls_abs_structure_details
;
 Flack x determined using 1866 quotients [(I+)-(I-)]/[(I+)+(I-)]
 (Parsons, Flack and Wagner, Acta Cryst. B69 (2013) 249-259).
;
_refine_ls_abs_structure_Flack -0.00(4)
_refine_ls_extinction_method none
_refine_ls_goodness_of_fit_ref 1.058
_refine_ls_hydrogen_treatment constr
_refine_ls_number_parameters 271
_refine_ls_number_reflns 4594
_refine_ls_number_restraints 0
_refine_ls_R_factor_all 0.0459
_refine_ls_R_factor_gt 0.0454
_refine_ls_shift/su_max 0.000
_refine_ls_structure_factor_coef Fsqd
_refine_ls_weighting_details 'w = 1/[\s^2^(Fo^2^)+(0.0915P)^2^+0.5780P] where P=(Fo^2^+2Fc^2^)/3'
_refine_ls_weighting_scheme calc
_refine_ls_wR_factor_gt 0.1325
_refine_ls_wR_factor_ref 0.1331
_reflns_Friedel_coverage 0.721
_reflns_Friedel_fraction_full 0.996
_reflns_Friedel_fraction_max 0.969
_reflns_number_gt 4503
_reflns_number_total 4594
_reflns_threshold_expression F^2^>2.0\s(F^2^)
_cod_data_source_file c9ra07244f2.cif
_cod_data_source_block 25
_cod_database_code 7234160

loop_
_space_group_symop_id
_space_group_symop_operation_xyz
1 +X,+Y,+Z
2 1/2-X,-Y,1/2+Z
3 1/2+X,1/2-Y,-Z
4 -X,1/2+Y,1/2-Z

loop_
_atom_site_label
_atom_site_type_symbol
_atom_site_fract_x
_atom_site_fract_y
_atom_site_fract_z
_atom_site_U_iso_or_equiv
_atom_site_adp_type
_atom_site_occupancy
_atom_site_site_symmetry_order
_atom_site_calc_flag
_atom_site_refinement_flags_posn
_atom_site_refinement_flags_adp
O2 O 0.2288(3) 0.49171(10) 0.32666(8) 0.0326(4) Uani 1 1 d . .
O4 O 0.7213(3) 0.59883(11) 0.47496(8) 0.0373(4) Uani 1 1 d . .
O7 O 0.5193(3) 0.69155(10) 0.34844(11) 0.0389(4) Uani 1 1 d . .
O18 O 0.3565(4) 0.43756(12) 0.50660(9) 0.0486(6) Uani 1 1 d . .
O19 O 0.6020(3) 0.41572(9) 0.42840(8) 0.0346(4) Uani 1 1 d . .
N1 N 0.5678(3) 0.54095(10) 0.31663(9) 0.0232(4) Uani 1 1 d . .
C2 C 0.3897(4) 0.51910(12) 0.35008(11) 0.0246(4) Uani 1 1 d . .
C3 C 0.4259(4) 0.53250(13) 0.42412(11) 0.0267(5) Uani 1 1 d . .
C4 C 0.6373(4) 0.57366(13) 0.42612(11) 0.0275(5) Uani 1 1 d . .
C5 C 0.7250(3) 0.58208(12) 0.35634(10) 0.0246(4) Uani 1 1 d . .
H5 H 0.8703 0.5590 0.3524 0.030 Uiso 1 1 calc R U
C6 C 0.7309(4) 0.66536(13) 0.33898(12) 0.0300(5) Uani 1 1 d . .
H6A H 0.8317 0.6925 0.3681 0.036 Uiso 1 1 calc R U
H6B H 0.7762 0.6726 0.2926 0.036 Uiso 1 1 calc R U
C8 C 0.4821(5) 0.77125(14) 0.34922(15) 0.0405(6) Uani 1 1 d . .
C9 C 0.2461(6) 0.7805(2) 0.3567(3) 0.0723(12) Uani 1 1 d . .
H9A H 0.2106 0.8342 0.3575 0.087 Uiso 1 1 calc R U
H9B H 0.1731 0.7565 0.3194 0.087 Uiso 1 1 calc R U
H9C H 0.1994 0.7570 0.3980 0.087 Uiso 1 1 calc R U
C10 C 0.5734(9) 0.8113(2) 0.2919(3) 0.0959(18) Uani 1 1 d . .
H10A H 0.5421 0.8651 0.2957 0.115 Uiso 1 1 calc R U
H10B H 0.7287 0.8038 0.2909 0.115 Uiso 1 1 calc R U
H10C H 0.5099 0.7916 0.2512 0.115 Uiso 1 1 calc R U
C11 C 0.5846(8) 0.8012(3) 0.4134(3) 0.0903(16) Uani 1 1 d . .
H11A H 0.5632 0.8557 0.4161 0.108 Uiso 1 1 calc R U
H11B H 0.5173 0.7769 0.4515 0.108 Uiso 1 1 calc R U
H11C H 0.7382 0.7901 0.4132 0.108 Uiso 1 1 calc R U
C12 C 0.5989(4) 0.53152(11) 0.24708(10) 0.0232(4) Uani 1 1 d . .
C13 C 0.7940(4) 0.50485(13) 0.22451(11) 0.0284(5) Uani 1 1 d . .
H13 H 0.9053 0.4933 0.2548 0.034 Uiso 1 1 calc R U
C14 C 0.8254(4) 0.49515(14) 0.15669(12) 0.0334(5) Uani 1 1 d . .
H14 H 0.9590 0.4773 0.1407 0.040 Uiso 1 1 calc R U
C15 C 0.6620(5) 0.51161(15) 0.11284(11) 0.0361(6) Uani 1 1 d . .
H15 H 0.6830 0.5043 0.0669 0.043 Uiso 1 1 calc R U
C16 C 0.4680(5) 0.53867(15) 0.13594(11) 0.0353(5) Uani 1 1 d . .
H16 H 0.3564 0.5500 0.1057 0.042 Uiso 1 1 calc R U
C17 C 0.4357(4) 0.54938(13) 0.20337(11) 0.0293(5) Uani 1 1 d . .
H17 H 0.3035 0.5687 0.2192 0.035 Uiso 1 1 calc R U
C18 C 0.4520(4) 0.45676(14) 0.45872(11) 0.0308(5) Uani 1 1 d . .
C20 C 0.6473(5) 0.34315(15) 0.45899(14) 0.0415(6) Uani 1 1 d . .
H20A H 0.5159 0.3120 0.4601 0.050 Uiso 1 1 calc R U
H20B H 0.6977 0.3505 0.5048 0.050 Uiso 1 1 calc R U
C21 C 0.8162(4) 0.30484(14) 0.41915(11) 0.0318(5) Uani 1 1 d . .
C22 C 0.8023(5) 0.22766(14) 0.40779(13) 0.0376(6) Uani 1 1 d . .
H22 H 0.6801 0.2007 0.4225 0.045 Uiso 1 1 calc R U
C23 C 0.9644(5) 0.19015(14) 0.37531(13) 0.0396(6) Uani 1 1 d . .
H23 H 0.9542 0.1374 0.3686 0.048 Uiso 1 1 calc R U
C24 C 1.1407(5) 0.22856(16) 0.35263(13) 0.0412(6) Uani 1 1 d . .
H24 H 1.2530 0.2026 0.3308 0.049 Uiso 1 1 calc R U
C25 C 1.1529(6) 0.30556(18) 0.36200(18) 0.0535(8) Uani 1 1 d . .
H25 H 1.2726 0.3327 0.3456 0.064 Uiso 1 1 calc R U
C26 C 0.9913(5) 0.34320(16) 0.39515(17) 0.0475(7) Uani 1 1 d . .
H26 H 1.0014 0.3960 0.4014 0.057 Uiso 1 1 calc R U
C27 C 0.2454(4) 0.57706(16) 0.45632(13) 0.0362(5) Uani 1 1 d . .
H27A H 0.1121 0.5482 0.4538 0.043 Uiso 1 1 calc R U
H27B H 0.2809 0.5866 0.5027 0.043 Uiso 1 1 calc R U
H27C H 0.2272 0.6250 0.4332 0.043 Uiso 1 1 calc R U

loop_
_atom_site_aniso_label
_atom_site_aniso_U_11
_atom_site_aniso_U_22
_atom_site_aniso_U_33
_atom_site_aniso_U_23
_atom_site_aniso_U_13
_atom_site_aniso_U_12
O2 0.0272(8) 0.0403(9) 0.0304(8) 0.0036(7) -0.0031(7) -0.0082(7)
O4 0.0372(9) 0.0514(10) 0.0234(8) -0.0093(7) -0.0055(7) 0.0044(8)
O7 0.0291(9) 0.0276(8) 0.0599(11) 0.0022(8) 0.0025(8) 0.0010(7)
O18 0.0557(12) 0.0549(11) 0.0353(9) 0.0174(9) 0.0218(9) 0.0189(10)
O19 0.0379(9) 0.0358(9) 0.0302(8) 0.0095(7) 0.0109(7) 0.0116(7)
N1 0.0224(8) 0.0271(8) 0.0201(8) -0.0010(6) -0.0015(7) -0.0009(7)
C2 0.0236(10) 0.0259(9) 0.0243(10) 0.0033(8) -0.0009(8) 0.0018(8)
C3 0.0251(10) 0.0334(11) 0.0217(10) 0.0005(8) 0.0008(8) 0.0050(9)
C4 0.0263(10) 0.0325(11) 0.0235(10) -0.0036(8) -0.0029(9) 0.0078(9)
C5 0.0210(9) 0.0307(11) 0.0221(9) -0.0042(8) -0.0038(8) 0.0002(8)
C6 0.0265(11) 0.0307(11) 0.0329(11) -0.0042(9) 0.0006(9) -0.0022(9)
C8 0.0407(14) 0.0256(11) 0.0551(16) -0.0071(11) 0.0061(12) -0.0007(10)
C9 0.0479(19) 0.0407(17) 0.128(4) 0.0085(19) 0.013(2) 0.0102(15)
C10 0.098(4) 0.049(2) 0.140(4) 0.034(2) 0.055(3) 0.019(2)
C11 0.078(3) 0.082(3) 0.111(4) -0.061(3) -0.021(3) 0.019(2)
C12 0.0276(10) 0.0221(9) 0.0200(9) 0.0001(7) -0.0007(8) -0.0030(8)
C13 0.0280(11) 0.0312(11) 0.0259(10) -0.0021(8) 0.0009(8) -0.0020(9)
C14 0.0349(12) 0.0359(12) 0.0292(11) -0.0064(9) 0.0088(9) -0.0055(10)
C15 0.0504(15) 0.0378(12) 0.0202(10) -0.0051(9) 0.0032(10) -0.0092(12)
C16 0.0451(14) 0.0390(12) 0.0217(10) 0.0005(9) -0.0063(10) -0.0018(11)
C17 0.0315(11) 0.0325(11) 0.0240(10) -0.0005(8) -0.0035(9) 0.0012(9)
C18 0.0302(11) 0.0387(12) 0.0236(10) 0.0046(9) 0.0030(9) 0.0066(10)
C20 0.0483(16) 0.0370(13) 0.0392(13) 0.0155(11) 0.0111(12) 0.0108(12)
C21 0.0363(12) 0.0304(11) 0.0289(11) 0.0043(9) 0.0007(10) 0.0032(9)
C22 0.0401(13) 0.0298(12) 0.0431(13) 0.0088(10) 0.0023(11) 0.0004(10)
C23 0.0551(16) 0.0268(11) 0.0371(13) 0.0018(10) -0.0014(12) 0.0051(12)
C24 0.0461(15) 0.0393(13) 0.0381(13) -0.0043(11) 0.0059(12) 0.0086(12)
C25 0.0471(16) 0.0409(15) 0.072(2) -0.0128(14) 0.0221(16) -0.0064(13)
C26 0.0443(16) 0.0300(12) 0.0682(19) -0.0112(12) 0.0160(15) -0.0033(11)
C27 0.0316(12) 0.0449(13) 0.0321(11) -0.0008(10) 0.0043(10) 0.0116(11)

loop_
_atom_type_symbol
_atom_type_description
_atom_type_scat_dispersion_real
_atom_type_scat_dispersion_imag
_atom_type_scat_source
C C 0.0181 0.0091
;
International Tables for Crystallography
(Vol. C, Tables 4.2.6.8 and 6.1.1.4)
;
H H 0.0000 0.0000
;
International Tables for Crystallography
(Vol. C, Table 6.1.1.4)
;
N N 0.0311 0.0180
;
International Tables for Crystallography
(Vol. C, Tables 4.2.6.8 and 6.1.1.4)
;
O O 0.0492 0.0322
;
International Tables for Crystallography
(Vol. C, Tables 4.2.6.8 and 6.1.1.4)
;

loop_
_geom_angle_atom_site_label_1
_geom_angle_atom_site_label_2
_geom_angle_atom_site_label_3
_geom_angle
C6 O7 C8 118.5(2)
C18 O19 C20 115.06(18)
C2 N1 C12 124.62(18)
C2 N1 C5 114.65(17)
C12 N1 C5 120.53(18)
O2 C2 N1 126.7(2)
O2 C2 C3 124.5(2)
N1 C2 C3 108.82(18)
C4 C3 C27 112.52(19)
C4 C3 C18 108.78(18)
C27 C3 C18 109.93(19)
C4 C3 C2 103.30(18)
C27 C3 C2 112.96(19)
C18 C3 C2 109.09(18)
O4 C4 C3 125.6(2)
O4 C4 C5 124.7(2)
C3 C4 C5 109.68(18)
N1 C5 C6 112.03(17)
N1 C5 C4 102.71(17)
C6 C5 C4 108.58(18)
N1 C5 H5 111.1
C6 C5 H5 111.1
C4 C5 H5 111.1
O7 C6 C5 105.45(19)
O7 C6 H6A 110.7
C5 C6 H6A 110.7
O7 C6 H6B 110.7
C5 C6 H6B 110.7
H6A C6 H6B 108.8
O7 C8 C10 113.9(3)
O7 C8 C9 105.7(2)
C10 C8 C9 114.1(4)
O7 C8 C11 106.4(3)
C10 C8 C11 109.6(4)
C9 C8 C11 106.6(3)
C8 C9 H9A 109.5
C8 C9 H9B 109.5
H9A C9 H9B 109.5
C8 C9 H9C 109.5
H9A C9 H9C 109.5
H9B C9 H9C 109.5
C8 C10 H10A 109.5
C8 C10 H10B 109.5
H10A C10 H10B 109.5
C8 C10 H10C 109.5
H10A C10 H10C 109.5
H10B C10 H10C 109.5
C8 C11 H11A 109.5
C8 C11 H11B 109.5
H11A C11 H11B 109.5
C8 C11 H11C 109.5
H11A C11 H11C 109.5
H11B C11 H11C 109.5
C13 C12 C17 120.92(19)
C13 C12 N1 118.95(19)
C17 C12 N1 120.1(2)
C12 C13 C14 119.4(2)
C12 C13 H13 120.3
C14 C13 H13 120.3
C15 C14 C13 120.1(2)
C15 C14 H14 120.0
C13 C14 H14 120.0
C14 C15 C16 120.1(2)
C14 C15 H15 120.0
C16 C15 H15 120.0
C15 C16 C17 120.3(2)
C15 C16 H16 119.8
C17 C16 H16 119.8
C12 C17 C16 119.2(2)
C12 C17 H17 120.4
C16 C17 H17 120.4
O18 C18 O19 124.7(2)
O18 C18 C3 125.1(2)
O19 C18 C3 110.20(18)
O19 C20 C21 108.1(2)
O19 C20 H20A 110.1
C21 C20 H20A 110.1
O19 C20 H20B 110.1
C21 C20 H20B 110.1
H20A C20 H20B 108.4
C26 C21 C22 118.6(2)
C26 C21 C20 121.7(2)
C22 C21 C20 119.6(2)
C23 C22 C21 120.6(3)
C23 C22 H22 119.7
C21 C22 H22 119.7
C24 C23 C22 120.5(2)
C24 C23 H23 119.8
C22 C23 H23 119.8
C23 C24 C25 119.3(3)
C23 C24 H24 120.3
C25 C24 H24 120.3
C26 C25 C24 120.3(3)
C26 C25 H25 119.8
C24 C25 H25 119.8
C21 C26 C25 120.7(3)
C21 C26 H26 119.7
C25 C26 H26 119.7
C3 C27 H27A 109.5
C3 C27 H27B 109.5
H27A C27 H27B 109.5
C3 C27 H27C 109.5
H27A C27 H27C 109.5
H27B C27 H27C 109.5

loop_
_geom_bond_atom_site_label_1
_geom_bond_atom_site_label_2
_geom_bond_distance
O2 C2 1.214(3)
O4 C4 1.206(3)
O7 C6 1.415(3)
O7 C8 1.437(3)
O18 C18 1.189(3)
O19 C18 1.337(3)
O19 C20 1.460(3)
N1 C2 1.359(3)
N1 C12 1.433(3)
N1 C5 1.466(3)
C2 C3 1.536(3)
C3 C4 1.511(3)
C3 C27 1.525(3)
C3 C18 1.528(3)
C4 C5 1.524(3)
C5 C6 1.523(3)
C5 H5 1.0000
C6 H6A 0.9900
C6 H6B 0.9900
C8 C10 1.477(5)
C8 C9 1.491(5)
C8 C11 1.544(5)
C9 H9A 0.9800
C9 H9B 0.9800
C9 H9C 0.9800
C10 H10A 0.9800
C10 H10B 0.9800
C10 H10C 0.9800
C11 H11A 0.9800
C11 H11B 0.9800
C11 H11C 0.9800
C12 C13 1.386(3)
C12 C17 1.388(3)
C13 C14 1.399(3)
C13 H13 0.9500
C14 C15 1.385(4)
C14 H14 0.9500
C15 C16 1.386(4)
C15 H15 0.9500
C16 C17 1.395(3)
C16 H16 0.9500
C17 H17 0.9500
C20 C21 1.493(4)
C20 H20A 0.9900
C20 H20B 0.9900
C21 C26 1.378(4)
C21 C22 1.395(4)
C22 C23 1.380(4)
C22 H22 0.9500
C23 C24 1.375(4)
C23 H23 0.9500
C24 C25 1.385(4)
C24 H24 0.9500
C25 C26 1.385(4)
C25 H25 0.9500
C26 H26 0.9500
C27 H27A 0.9800
C27 H27B 0.9800
C27 H27C 0.9800

loop_
_geom_torsion_atom_site_label_1
_geom_torsion_atom_site_label_2
_geom_torsion_atom_site_label_3
_geom_torsion_atom_site_label_4
_geom_torsion
C12 N1 C2 O2 -3.3(3)
C5 N1 C2 O2 171.6(2)
C12 N1 C2 C3 175.07(19)
C5 N1 C2 C3 -10.0(2)
O2 C2 C3 C4 -174.8(2)
N1 C2 C3 C4 6.8(2)
O2 C2 C3 C27 -53.0(3)
N1 C2 C3 C27 128.6(2)
O2 C2 C3 C18 69.6(3)
N1 C2 C3 C18 -108.8(2)
C27 C3 C4 O4 53.6(3)
C18 C3 C4 O4 -68.4(3)
C2 C3 C4 O4 175.8(2)
C27 C3 C4 C5 -123.7(2)
C18 C3 C4 C5 114.2(2)
C2 C3 C4 C5 -1.6(2)
C2 N1 C5 C6 -107.7(2)
C12 N1 C5 C6 67.4(2)
C2 N1 C5 C4 8.6(2)
C12 N1 C5 C4 -176.30(18)
O4 C4 C5 N1 179.0(2)
C3 C4 C5 N1 -3.6(2)
O4 C4 C5 C6 -62.2(3)
C3 C4 C5 C6 115.14(19)
C8 O7 C6 C5 167.3(2)
N1 C5 C6 O7 57.0(2)
C4 C5 C6 O7 -55.8(2)
C6 O7 C8 C10 51.3(4)
C6 O7 C8 C9 177.3(3)
C6 O7 C8 C11 -69.5(3)
C2 N1 C12 C13 -135.3(2)
C5 N1 C12 C13 50.1(3)
C2 N1 C12 C17 45.1(3)
C5 N1 C12 C17 -129.5(2)
C17 C12 C13 C14 -0.7(3)
N1 C12 C13 C14 179.7(2)
C12 C13 C14 C15 -0.5(4)
C13 C14 C15 C16 0.9(4)
C14 C15 C16 C17 -0.1(4)
C13 C12 C17 C16 1.4(3)
N1 C12 C17 C16 -179.0(2)
C15 C16 C17 C12 -1.0(4)
C20 O19 C18 O18 -0.9(4)
C20 O19 C18 C3 177.5(2)
C4 C3 C18 O18 118.6(3)
C27 C3 C18 O18 -5.0(4)
C2 C3 C18 O18 -129.4(3)
C4 C3 C18 O19 -59.8(2)
C27 C3 C18 O19 176.6(2)
C2 C3 C18 O19 52.2(3)
C18 O19 C20 C21 179.8(2)
O19 C20 C21 C26 42.4(4)
O19 C20 C21 C22 -140.2(2)
C26 C21 C22 C23 2.3(4)
C20 C21 C22 C23 -175.2(3)
C21 C22 C23 C24 -1.1(4)
C22 C23 C24 C25 -0.8(4)
C23 C24 C25 C26 1.4(5)
C22 C21 C26 C25 -1.7(5)
C20 C21 C26 C25 175.8(3)
C24 C25 C26 C21 -0.2(6)
